data_2311261
loop_
_publ_author_name
'Parsons, Simon'
'Flack, Howard D.'
'Wagner, Trixie'

_publ_section_title
;
 Use of intensity quotients and differences in absolute structure
 refinement.
;
_journal_issue 'Pt 3'
_journal_name_full 'Acta crystallographica Section B, Structural science, crystal engineering and materials'
_journal_page_first 249
_journal_page_last 259
_journal_paper_doi 10.1107/S2052519213010014
_journal_volume 69
_journal_year 2013
_chemical_formula_sum 'C3 H7 N O2'
_chemical_formula_weight 89.10
_space_group_crystal_system orthorhombic
_space_group_IT_number 19
_space_group_name_Hall 'P 2ac 2ab'
_space_group_name_H-M_alt 'P 21 21 21'
_atom_sites_solution_hydrogens difmap
_audit_creation_method SHELXL-2012
_cell_angle_alpha 90
_cell_angle_beta 90
_cell_angle_gamma 90
_cell_formula_units_Z 4
_cell_length_a 5.791(2)
_cell_length_b 5.944(2)
_cell_length_c 12.269(2)
_cell_measurement_temperature 100(2)
_cell_volume 422.3(2)
_computing_structure_refinement 'SHELXL-2012 (Sheldrick, 2012)'
_diffrn_ambient_temperature 100(2)
_diffrn_measured_fraction_theta_full 0.998
_diffrn_measured_fraction_theta_max 0.998
_diffrn_radiation_type CuK\a
_diffrn_radiation_wavelength 1.54178
_diffrn_reflns_av_R_equivalents 0.0301
_diffrn_reflns_av_unetI/netI 0.0091
_diffrn_reflns_Laue_measured_fraction_full 0.998
_diffrn_reflns_Laue_measured_fraction_max 0.998
_diffrn_reflns_limit_h_max 7
_diffrn_reflns_limit_h_min -7
_diffrn_reflns_limit_k_max 7
_diffrn_reflns_limit_k_min -7
_diffrn_reflns_limit_l_max 14
_diffrn_reflns_limit_l_min -14
_diffrn_reflns_number 19766
_diffrn_reflns_point_group_measured_fraction_full 0.997
_diffrn_reflns_point_group_measured_fraction_max 0.994
_diffrn_reflns_theta_full 67.679
_diffrn_reflns_theta_max 69.074
_diffrn_reflns_theta_min 7.219
_exptl_absorpt_coefficient_mu 1.000
_exptl_crystal_density_diffrn 1.401
_exptl_crystal_F_000 192
_refine_diff_density_max 0.150
_refine_diff_density_min -0.160
_refine_diff_density_rms 0.039
_refine_ls_abs_structure_details
;
 Flack x determined using 290 quotients [(I+)-(I-)]/[(I+)+(I-)]
 (Parsons and Flack (2004), Acta Cryst. A60, s61).
;
_refine_ls_abs_structure_Flack 0.02(3)
_refine_ls_extinction_coef 0.009(3)
_refine_ls_extinction_expression Fc^*^=kFc[1+0.001xFc^2^\l^3^/sin(2\q)]^-1/4^
_refine_ls_extinction_method SHELXL
_refine_ls_goodness_of_fit_ref 1.145
_refine_ls_hydrogen_treatment refall
_refine_ls_matrix_type full
_refine_ls_number_parameters 84
_refine_ls_number_reflns 776
_refine_ls_number_restraints 0
_refine_ls_restrained_S_all 1.145
_refine_ls_R_factor_all 0.0217
_refine_ls_R_factor_gt 0.0215
_refine_ls_shift/su_max 0.000
_refine_ls_shift/su_mean 0.000
_refine_ls_structure_factor_coef Fsqd
_refine_ls_weighting_details
;
 w=1/[\s^2^(Fo^2^)+(0.0434P)^2^+0.0353P]
 where P=(Fo^2^+2Fc^2^)/3
;
_refine_ls_weighting_scheme calc
_refine_ls_wR_factor_gt 0.0594
_refine_ls_wR_factor_ref 0.0598
_reflns_Friedel_coverage 0.601
_reflns_Friedel_fraction_full 0.997
_reflns_Friedel_fraction_max 0.986
_reflns_number_gt 771
_reflns_number_total 776
_reflns_threshold_expression 'I > 2\s(I)'
_cod_data_source_file L_Alanine_B.cif
_cod_data_source_block L_Alanine_B
_cod_database_code 2311261
_shelx_space_group_comment
;
The symmetry employed for this shelxl refinement is uniquely defined
by the following loop, which should always be used as a source of
symmetry information in preference to the above space-group names.
They are only intended as comments.
;
_shelxl_version_number 2012-9

loop_
_space_group_symop_operation_xyz
'x, y, z'
'-x+1/2, -y, z+1/2'
'-x, y+1/2, -z+1/2'
'x+1/2, -y+1/2, -z'

loop_
_atom_site_label
_atom_site_type_symbol
_atom_site_fract_x
_atom_site_fract_y
_atom_site_fract_z
_atom_site_U_iso_or_equiv
_atom_site_adp_type
_atom_site_occupancy
_atom_site_site_symmetry_order
_atom_site_calc_flag
C1 C 0.6450(2) 0.9676(2) 0.33881(10) 0.0129(3) Uani 1 1 d
H1 H 0.661(3) 0.928(3) 0.2635(13) 0.012(4) Uiso 1 1 d
C2 C 0.3995(2) 1.0551(2) 0.35898(9) 0.0122(3) Uani 1 1 d
O3 O 0.37500(16) 1.22730(16) 0.41622(7) 0.0161(3) Uani 1 1 d
O4 O 0.23887(16) 0.94249(15) 0.31575(7) 0.0158(3) Uani 1 1 d
N5 N 0.8165(2) 1.14834(19) 0.36239(10) 0.0133(3) Uani 1 1 d
H5A H 0.970(4) 1.088(3) 0.3537(16) 0.030(5) Uiso 1 1 d
H5B H 0.810(3) 1.195(3) 0.4333(16) 0.016(4) Uiso 1 1 d
H5C H 0.798(3) 1.269(3) 0.3160(15) 0.022(4) Uiso 1 1 d
C6 C 0.6968(2) 0.7623(2) 0.40924(11) 0.0166(3) Uani 1 1 d
H6A H 0.848(3) 0.702(3) 0.3903(13) 0.020(4) Uiso 1 1 d
H6B H 0.582(4) 0.649(3) 0.3934(13) 0.022(4) Uiso 1 1 d
H6C H 0.700(3) 0.805(3) 0.4869(16) 0.024(5) Uiso 1 1 d

loop_
_atom_site_aniso_label
_atom_site_aniso_U_11
_atom_site_aniso_U_22
_atom_site_aniso_U_33
_atom_site_aniso_U_23
_atom_site_aniso_U_13
_atom_site_aniso_U_12
C1 0.0109(7) 0.0152(6) 0.0125(5) -0.0015(5) -0.0004(5) -0.0006(5)
C2 0.0130(7) 0.0145(6) 0.0090(6) 0.0019(5) 0.0005(5) 0.0006(5)
O3 0.0154(5) 0.0172(5) 0.0157(5) -0.0026(4) 0.0010(3) 0.0007(4)
O4 0.0114(5) 0.0187(5) 0.0171(5) -0.0020(4) -0.0014(4) -0.0015(4)
N5 0.0119(6) 0.0147(6) 0.0134(6) -0.0011(5) 0.0000(4) -0.0001(4)
C6 0.0141(7) 0.0159(7) 0.0197(7) 0.0003(6) -0.0006(5) 0.0005(5)

loop_
_atom_type_symbol
_atom_type_description
_atom_type_scat_dispersion_real
_atom_type_scat_dispersion_imag
_atom_type_scat_source
C C 0.0181 0.0091 'International Tables Vol C Tables 4.2.6.8 and 6.1.1.4'
H H 0.0000 0.0000 'International Tables Vol C Tables 4.2.6.8 and 6.1.1.4'
N N 0.0311 0.0180 'International Tables Vol C Tables 4.2.6.8 and 6.1.1.4'
O O 0.0492 0.0322 'International Tables Vol C Tables 4.2.6.8 and 6.1.1.4'

loop_
_geom_angle_atom_site_label_1
_geom_angle_atom_site_label_2
_geom_angle_atom_site_label_3
_geom_angle
N5 C1 C6 109.61(11)
N5 C1 C2 109.98(11)
C6 C1 C2 111.22(11)
O3 C2 O4 125.92(12)
O3 C2 C1 118.27(11)
O4 C2 C1 115.81(11)

loop_
_geom_bond_atom_site_label_1
_geom_bond_atom_site_label_2
_geom_bond_distance
C1 N5 1.4917(18)
C1 C6 1.5248(19)
C1 C2 1.5339(18)
C2 O3 1.2496(16)
C2 O4 1.2627(17)
